data_7159995
loop_
_publ_author_name
'Maurya, Jay Prakash'
'Swain, Subham S.'
'Ramasastry, S. S. V.'

_publ_section_title
;
 Phosphine-promoted intramolecular Rauhut-Currier/Wittig reaction cascade
 to access (hetero)arene-fused diquinanes.
;
_journal_issue 28
_journal_name_full 'Organic &amp; biomolecular chemistry'
_journal_page_first 5718
_journal_page_last 5723
_journal_paper_doi 10.1039/d4ob00984c
_journal_volume 22
_journal_year 2024
_chemical_absolute_configuration unk
_chemical_formula_moiety 'C26 H22 O2'
_chemical_formula_sum 'C26 H22 O2'
_chemical_formula_weight 366.44
_space_group_crystal_system orthorhombic
_space_group_IT_number 19
_space_group_name_Hall 'P 2ac 2ab'
_space_group_name_H-M_alt 'P 21 21 21'
_atom_sites_solution_hydrogens geom
_atom_sites_solution_primary dual
_atom_sites_solution_secondary difmap
_audit_creation_date 2024-01-15
_audit_creation_method
;
Olex2 1.5
(compiled 2023.08.24 svn.re1ec1418 for OlexSys, GUI svn.r6817)
;
_audit_update_record
;
2024-01-15 deposited with the CCDC.	2024-06-21 downloaded from the CCDC.
;
_cell_angle_alpha 90.00
_cell_angle_beta 90.00
_cell_angle_gamma 90.00
_cell_formula_units_Z 4
_cell_length_a 10.3208(6)
_cell_length_b 12.3275(7)
_cell_length_c 16.0767(12)
_cell_measurement_reflns_used 1839
_cell_measurement_temperature 293(2)
_cell_measurement_theta_max 23.4450
_cell_measurement_theta_min 3.5180
_cell_volume 2045.4(2)
_computing_cell_refinement 'CrysAlisPro 1.171.41.93a (Rigaku OD, 2020)'
_computing_data_collection 'CrysAlisPro 1.171.41.93a (Rigaku OD, 2020)'
_computing_data_reduction 'CrysAlisPro 1.171.41.93a (Rigaku OD, 2020)'
_computing_molecular_graphics 'Olex2 1.5 (Dolomanov et al., 2009)'
_computing_publication_material 'Olex2 1.5 (Dolomanov et al., 2009)'
_computing_structure_refinement 'SHELXH-1997  (Sheldrick, 2008)'
_computing_structure_solution 'SHELXS-97 (Sheldrick, 1990)'
_diffrn_ambient_temperature 293(2)
_diffrn_detector 'CCD plate'
_diffrn_measured_fraction_theta_full 0.998
_diffrn_measured_fraction_theta_max 0.998
_diffrn_measurement_details
;
List of Runs (angles in degrees, time in seconds):

  # Type    Start    End  Width  t~exp~   \w     \q     \k     \f   Frames
#--------------------------------------------------------------------------
  1  \w    -54.00  61.20   0.30   10.00    --   29.89  54.00 150.00  384
  2  \w    -60.00 -12.90   0.30   10.00    --   29.89  54.00 -90.00  157
;
_diffrn_measurement_device 'two-circle diffractometer'
_diffrn_measurement_device_type 'XtaLAB Mini (ROW)'
_diffrn_measurement_method '\w scans'
_diffrn_orient_matrix_type 'CrysAlisPro convention (1999,Acta A55,543-557)'
_diffrn_orient_matrix_UB_11 -0.0133723000
_diffrn_orient_matrix_UB_12 0.0546743000
_diffrn_orient_matrix_UB_13 -0.0109506000
_diffrn_orient_matrix_UB_21 -0.0510099000
_diffrn_orient_matrix_UB_22 0.0014268000
_diffrn_orient_matrix_UB_23 0.0295480000
_diffrn_orient_matrix_UB_31 0.0441073000
_diffrn_orient_matrix_UB_32 0.0180369000
_diffrn_orient_matrix_UB_33 0.0308006000
_diffrn_radiation_monochromator graphite
_diffrn_radiation_probe x-ray
_diffrn_radiation_type 'Mo K\a'
_diffrn_radiation_wavelength 0.71073
_diffrn_reflns_av_R_equivalents 0.0187
_diffrn_reflns_av_unetI/netI 0.0257
_diffrn_reflns_limit_h_max 9
_diffrn_reflns_limit_h_min -12
_diffrn_reflns_limit_k_max 14
_diffrn_reflns_limit_k_min -7
_diffrn_reflns_limit_l_max 3
_diffrn_reflns_limit_l_min -19
_diffrn_reflns_number 5365
_diffrn_reflns_theta_full 25.00
_diffrn_reflns_theta_max 25.05
_diffrn_reflns_theta_min 2.57
_diffrn_source 'fine-focus sealed X-ray tube'
_diffrn_source_type 'Rigaku (Mo) X-ray Source'
_exptl_absorpt_coefficient_mu 0.074
_exptl_absorpt_correction_T_max 1.00000
_exptl_absorpt_correction_T_min 0.96475
_exptl_absorpt_correction_type multi-scan
_exptl_absorpt_process_details
;
CrysAlisPro 1.171.41.93a (Rigaku Oxford Diffraction, 2020)
Empirical absorption correction using spherical harmonics,
implemented in SCALE3 ABSPACK scaling algorithm.
;
_exptl_crystal_colour 'clear light colourless'
_exptl_crystal_colour_lustre clear
_exptl_crystal_colour_modifier light
_exptl_crystal_colour_primary colourless
_exptl_crystal_density_diffrn 1.190
_exptl_crystal_density_method 'not measured'
_exptl_crystal_description block
_exptl_crystal_F_000 776
_exptl_crystal_preparation MeOH
_exptl_crystal_recrystallization_method MeOH
_exptl_crystal_size_max 0.3
_exptl_crystal_size_mid 0.2
_exptl_crystal_size_min 0.12
_refine_diff_density_max 0.105
_refine_diff_density_min -0.161
_refine_diff_density_rms 0.031
_refine_ls_abs_structure_details 'Flack H D (1983), Acta Cryst. A39, 876-881'
_refine_ls_abs_structure_Flack 0.3(15)
_refine_ls_extinction_method none
_refine_ls_goodness_of_fit_ref 1.063
_refine_ls_hydrogen_treatment mixed
_refine_ls_matrix_type full
_refine_ls_number_parameters 341
_refine_ls_number_reflns 3599
_refine_ls_number_restraints 0
_refine_ls_restrained_S_all 1.063
_refine_ls_R_factor_all 0.0476
_refine_ls_R_factor_gt 0.0398
_refine_ls_shift/su_max 0.000
_refine_ls_shift/su_mean 0.000
_refine_ls_structure_factor_coef Fsqd
_refine_ls_weighting_details 'calc w=1/[\s^2^(Fo^2^)+(0.0532P)^2^+0.1146P] where P=(Fo^2^+2Fc^2^)/3'
_refine_ls_weighting_scheme calc
_refine_ls_wR_factor_gt 0.0967
_refine_ls_wR_factor_ref 0.1057
_reflns_number_gt 3146
_reflns_number_total 3599
_reflns_threshold_expression >2sigma(I)
_cod_data_source_file d4ob00984c1.cif
_cod_data_source_block jp03-phosphine
_cod_depositor_comments 'Adding full bibliography for 7159995--7159996.cif.'
_cod_database_code 7159995
_olex2_refinement_description
;
;
_olex2_submission_special_instructions 'No special instructions were received'
_oxdiff_exptl_absorpt_empirical_details
;
Empirical correction (ABSPACK) includes:
- Absorption correction using spherical harmonics
- Frame scaling
;
_oxdiff_exptl_absorpt_empirical_full_max 1.277
_oxdiff_exptl_absorpt_empirical_full_min 0.824

loop_
_space_group_symop_id
_space_group_symop_operation_xyz
1 'x, y, z'
2 '-x+1/2, -y, z+1/2'
3 '-x, y+1/2, -z+1/2'
4 'x+1/2, -y+1/2, -z'

loop_
_atom_site_label
_atom_site_type_symbol
_atom_site_fract_x
_atom_site_fract_y
_atom_site_fract_z
_atom_site_U_iso_or_equiv
_atom_site_adp_type
_atom_site_occupancy
_atom_site_symmetry_multiplicity
_atom_site_calc_flag
_atom_site_refinement_flags
_atom_site_disorder_assembly
_atom_site_disorder_group
O001 O 0.26890(12) 0.69187(13) 0.60026(10) 0.0731(4) Uani 1 1 d . . .
O002 O 0.87656(13) 0.57263(14) 0.57687(10) 0.0743(4) Uani 1 1 d . . .
C00A C 0.62843(18) 0.45778(16) 0.71181(13) 0.0555(5) Uani 1 1 d . . .
H00A H 0.6152(18) 0.4740(16) 0.7706(14) 0.059(5) Uiso 1 1 d . . .
C00B C 0.8051(2) 0.35413(16) 0.65524(13) 0.0584(5) Uani 1 1 d . . .
H00B H 0.897(2) 0.3382(18) 0.6314(14) 0.073(6) Uiso 1 1 d . . .
C00C C 0.7063(2) 0.28540(15) 0.65841(12) 0.0581(5) Uani 1 1 d . . .
C00D C 0.8344(2) 0.60245(18) 0.80334(14) 0.0631(5) Uani 1 1 d . . .
C00E C 0.77441(18) 0.46604(14) 0.68722(12) 0.0540(4) Uani 1 1 d . . .
C00F C 0.7086(2) 0.17060(17) 0.63040(13) 0.0658(5) Uani 1 1 d . . .
C00G C 0.8445(2) 0.7046(2) 0.76624(17) 0.0728(6) Uani 1 1 d . . .
H00G H 0.871(2) 0.710(2) 0.7075(18) 0.088(8) Uiso 1 1 d . . .
C00H C 0.8691(2) 0.4995(2) 0.75732(15) 0.0646(5) Uani 1 1 d . . .
H00C H 0.864(2) 0.4368(19) 0.7988(15) 0.073(6) Uiso 1 1 d . . .
H00D H 0.963(2) 0.5034(18) 0.7286(15) 0.081(7) Uiso 1 1 d . . .
C00I C 0.5879(2) 0.33885(18) 0.69490(17) 0.0686(6) Uani 1 1 d . . .
H00E H 0.511(3) 0.335(2) 0.6616(16) 0.084(7) Uiso 1 1 d . . .
H00F H 0.559(3) 0.302(2) 0.7461(19) 0.103(9) Uiso 1 1 d . . .
C00J C 0.1690(2) 0.6379(3) 0.6451(2) 0.0813(7) Uani 1 1 d . . .
H00H H 0.083(3) 0.671(2) 0.6344(18) 0.103(8) Uiso 1 1 d . . .
H00I H 0.162(3) 0.557(3) 0.624(2) 0.116(10) Uiso 1 1 d . . .
H00J H 0.180(3) 0.637(2) 0.706(2) 0.106(10) Uiso 1 1 d . . .
C00K C 0.5933(3) 0.1140(2) 0.61833(17) 0.0855(7) Uani 1 1 d . . .
H00K H 0.506(3) 0.156(2) 0.6231(18) 0.109(9) Uiso 1 1 d . . .
C00L C 0.8251(3) 0.1175(2) 0.61653(18) 0.0844(7) Uani 1 1 d . . .
H00L H 0.904(4) 0.159(3) 0.624(2) 0.134(12) Uiso 1 1 d . . .
C00M C 0.8145(3) 0.7981(2) 0.8097(2) 0.0865(7) Uani 1 1 d . . .
H00M H 0.822(3) 0.878(3) 0.784(2) 0.136(11) Uiso 1 1 d . . .
C00N C 0.5985(5) 0.0056(3) 0.5914(2) 0.1111(11) Uani 1 1 d . . .
H00N H 0.518(3) -0.026(3) 0.584(2) 0.122(11) Uiso 1 1 d . . .
C00O C 0.7916(3) 0.5990(3) 0.88474(16) 0.0913(8) Uani 1 1 d . . .
H00O H 0.775(3) 0.528(3) 0.912(2) 0.120(11) Uiso 1 1 d . . .
C00P C 0.7150(5) -0.0443(3) 0.5792(2) 0.1140(11) Uani 1 1 d . . .
H00P H 0.724(3) -0.125(3) 0.557(2) 0.138(11) Uiso 1 1 d . . .
C00Q C 0.7737(3) 0.7924(3) 0.8906(2) 0.1007(9) Uani 1 1 d . . .
H00Q H 0.744(3) 0.862(3) 0.921(2) 0.139(12) Uiso 1 1 d . . .
C00R C 0.8295(4) 0.0105(2) 0.5910(2) 0.1044(10) Uani 1 1 d . . .
H00R H 0.919(3) -0.025(3) 0.579(2) 0.118(10) Uiso 1 1 d . . .
C00S C 0.7625(4) 0.6946(3) 0.9272(2) 0.1180(12) Uani 1 1 d . . .
H00S H 0.734(4) 0.682(3) 0.979(3) 0.146(13) Uiso 1 1 d . . .
C003 C 0.56143(16) 0.53999(14) 0.65725(11) 0.0472(4) Uani 1 1 d . . .
C004 C 0.43166(17) 0.57095(15) 0.65851(12) 0.0521(4) Uani 1 1 d . . .
H004 H 0.367(2) 0.5382(17) 0.6973(14) 0.068(6) Uiso 1 1 d . . .
C005 C 0.64693(16) 0.58784(15) 0.60147(12) 0.0509(4) Uani 1 1 d . . .
C006 C 0.60528(19) 0.66683(16) 0.54534(13) 0.0587(5) Uani 1 1 d . . .
H006 H 0.664(2) 0.6985(18) 0.5072(14) 0.070(6) Uiso 1 1 d . . .
C007 C 0.77830(17) 0.54752(15) 0.61468(12) 0.0554(4) Uani 1 1 d . . .
C008 C 0.39149(17) 0.65137(16) 0.60393(12) 0.0548(4) Uani 1 1 d . . .
C009 C 0.47820(19) 0.69965(17) 0.54741(13) 0.0601(5) Uani 1 1 d . . .
H009 H 0.445(2) 0.758(2) 0.5095(16) 0.079(7) Uiso 1 1 d . . .

loop_
_atom_site_aniso_label
_atom_site_aniso_U_11
_atom_site_aniso_U_22
_atom_site_aniso_U_33
_atom_site_aniso_U_23
_atom_site_aniso_U_13
_atom_site_aniso_U_12
O001 0.0498(7) 0.0859(10) 0.0838(10) 0.0236(9) -0.0055(7) 0.0054(7)
O002 0.0527(8) 0.0869(11) 0.0831(10) 0.0087(9) 0.0127(7) -0.0053(7)
C00A 0.0562(11) 0.0585(11) 0.0517(11) 0.0068(9) -0.0006(8) 0.0046(8)
C00B 0.0565(11) 0.0595(11) 0.0592(11) -0.0049(10) -0.0005(9) 0.0035(9)
C00C 0.0691(12) 0.0530(10) 0.0523(11) 0.0051(9) -0.0053(9) -0.0013(9)
C00D 0.0586(11) 0.0698(12) 0.0609(12) -0.0097(11) -0.0136(9) 0.0016(9)
C00E 0.0512(10) 0.0549(10) 0.0559(10) -0.0027(9) -0.0027(8) 0.0021(8)
C00F 0.0869(14) 0.0576(11) 0.0529(11) 0.0024(9) -0.0093(10) -0.0057(11)
C00G 0.0776(14) 0.0662(13) 0.0746(15) -0.0112(12) 0.0040(12) -0.0029(11)
C00H 0.0632(13) 0.0635(12) 0.0672(13) -0.0093(11) -0.0166(10) 0.0088(10)
C00I 0.0649(13) 0.0577(11) 0.0831(15) 0.0201(12) 0.0045(12) -0.0008(10)
C00J 0.0492(12) 0.112(2) 0.0824(18) 0.0172(17) 0.0014(11) 0.0020(12)
C00K 0.107(2) 0.0718(15) 0.0773(16) -0.0041(13) 0.0097(14) -0.0244(15)
C00L 0.1012(19) 0.0650(14) 0.0871(18) -0.0153(13) -0.0218(14) 0.0101(13)
C00M 0.0943(18) 0.0715(15) 0.0938(19) -0.0170(15) 0.0015(14) -0.0021(13)
C00N 0.143(3) 0.092(2) 0.099(2) -0.0223(18) 0.016(2) -0.052(2)
C00O 0.130(2) 0.0853(17) 0.0590(14) -0.0025(14) -0.0075(14) -0.0008(16)
C00P 0.172(4) 0.0728(18) 0.097(2) -0.0231(16) 0.011(2) -0.014(2)
C00Q 0.124(2) 0.092(2) 0.0858(19) -0.0308(17) 0.0021(18) 0.0055(18)
C00R 0.134(3) 0.0744(17) 0.105(2) -0.0255(17) -0.0200(19) 0.0089(18)
C00S 0.181(4) 0.116(3) 0.0560(15) -0.0217(17) 0.0047(19) -0.002(2)
C003 0.0494(9) 0.0450(9) 0.0472(9) 0.0013(8) -0.0018(7) -0.0043(7)
C004 0.0477(10) 0.0550(10) 0.0537(10) 0.0053(9) 0.0004(8) -0.0047(8)
C005 0.0483(9) 0.0484(9) 0.0560(10) 0.0016(9) -0.0008(8) -0.0070(7)
C006 0.0578(11) 0.0562(11) 0.0622(11) 0.0115(10) -0.0004(9) -0.0129(9)
C007 0.0505(10) 0.0549(10) 0.0608(11) -0.0041(9) 0.0005(9) -0.0058(8)
C008 0.0500(10) 0.0546(10) 0.0598(10) 0.0045(9) -0.0081(8) -0.0024(8)
C009 0.0597(12) 0.0580(11) 0.0626(12) 0.0146(10) -0.0073(9) -0.0078(9)

loop_
_atom_type_symbol
_atom_type_description
_atom_type_scat_dispersion_real
_atom_type_scat_dispersion_imag
_atom_type_scat_source
C C 0.0033 0.0016 'International Tables Vol C Tables 4.2.6.8 and 6.1.1.4'
H H 0.0000 0.0000 'International Tables Vol C Tables 4.2.6.8 and 6.1.1.4'
O O 0.0106 0.0060 'International Tables Vol C Tables 4.2.6.8 and 6.1.1.4'

loop_
_geom_angle_atom_site_label_1
_geom_angle_atom_site_label_2
_geom_angle_atom_site_label_3
_geom_angle
_geom_angle_site_symmetry_1
_geom_angle_site_symmetry_3
_geom_angle_publ_flag
C008 O001 C00J 118.69(18) . . ?
C00E C00A H00A 111.5(12) . . ?
C00I C00A H00A 109.0(12) . . ?
C00I C00A C00E 106.13(16) . . ?
C003 C00A H00A 111.2(12) . . ?
C003 C00A C00E 104.56(15) . . ?
C003 C00A C00I 114.23(17) . . ?
C00C C00B H00B 126.4(13) . . ?
C00C C00B C00E 114.24(18) . . ?
C00E C00B H00B 119.3(13) . . ?
C00B C00C C00F 125.79(19) . . ?
C00B C00C C00I 111.02(17) . . ?
C00F C00C C00I 123.19(18) . . ?
C00G C00D C00H 122.0(2) . . ?
C00O C00D C00G 117.1(2) . . ?
C00O C00D C00H 120.9(2) . . ?
C00B C00E C00A 103.27(15) . . ?
C00B C00E C00H 111.09(16) . . ?
C00B C00E C007 109.49(15) . . ?
C00H C00E C00A 116.26(18) . . ?
C007 C00E C00A 105.05(15) . . ?
C007 C00E C00H 111.18(16) . . ?
C00K C00F C00C 120.4(2) . . ?
C00L C00F C00C 120.8(2) . . ?
C00L C00F C00K 118.8(2) . . ?
C00D C00G H00G 119.2(16) . . ?
C00M C00G C00D 121.2(3) . . ?
C00M C00G H00G 119.5(16) . . ?
C00D C00H C00E 115.47(17) . . ?
C00D C00H H00C 107.6(13) . . ?
C00D C00H H00D 112.7(12) . . ?
C00E C00H H00C 104.0(13) . . ?
C00E C00H H00D 105.5(13) . . ?
H00C C00H H00D 111.1(17) . . ?
C00A C00I H00E 111.9(15) . . ?
C00A C00I H00F 111.6(16) . . ?
C00C C00I C00A 105.28(17) . . ?
C00C C00I H00E 115.6(15) . . ?
C00C C00I H00F 111.8(16) . . ?
H00E C00I H00F 101(2) . . ?
O001 C00J H00H 111.5(17) . . ?
O001 C00J H00I 108.9(18) . . ?
O001 C00J H00J 115.1(18) . . ?
H00H C00J H00I 106(2) . . ?
H00H C00J H00J 107(2) . . ?
H00I C00J H00J 108(3) . . ?
C00F C00K H00K 118.7(16) . . ?
C00F C00K C00N 119.1(3) . . ?
C00N C00K H00K 121.8(17) . . ?
C00F C00L H00L 117(2) . . ?
C00R C00L C00F 121.7(3) . . ?
C00R C00L H00L 121(2) . . ?
C00G C00M H00M 123(2) . . ?
C00Q C00M C00G 120.4(3) . . ?
C00Q C00M H00M 116.2(19) . . ?
C00K C00N H00N 114(2) . . ?
C00P C00N C00K 120.4(3) . . ?
C00P C00N H00N 126(2) . . ?
C00D C00O H00O 119.5(19) . . ?
C00D C00O C00S 120.4(3) . . ?
C00S C00O H00O 120.0(19) . . ?
C00N C00P H00P 123(2) . . ?
C00N C00P C00R 121.1(3) . . ?
C00R C00P H00P 116(2) . . ?
C00M C00Q H00Q 120(2) . . ?
C00S C00Q C00M 119.2(3) . . ?
C00S C00Q H00Q 121(2) . . ?
C00L C00R H00R 119.1(18) . . ?
C00P C00R C00L 118.9(3) . . ?
C00P C00R H00R 122.0(17) . . ?
C00O C00S H00S 113(3) . . ?
C00Q C00S C00O 121.7(3) . . ?
C00Q C00S H00S 126(3) . . ?
C004 C003 C00A 128.06(16) . . ?
C005 C003 C00A 111.68(15) . . ?
C005 C003 C004 120.25(17) . . ?
C003 C004 H004 122.6(12) . . ?
C008 C004 C003 118.29(17) . . ?
C008 C004 H004 119.1(12) . . ?
C003 C005 C006 121.19(17) . . ?
C003 C005 C007 110.57(16) . . ?
C006 C005 C007 128.17(16) . . ?
C005 C006 H006 120.8(14) . . ?
C009 C006 C005 118.96(18) . . ?
C009 C006 H006 120.2(13) . . ?
O002 C007 C00E 124.31(17) . . ?
O002 C007 C005 127.74(18) . . ?
C005 C007 C00E 107.95(15) . . ?
O001 C008 C004 124.55(17) . . ?
O001 C008 C009 114.07(17) . . ?
C004 C008 C009 121.37(17) . . ?
C006 C009 C008 119.90(18) . . ?
C006 C009 H009 121.5(14) . . ?
C008 C009 H009 118.6(14) . . ?

loop_
_geom_bond_atom_site_label_1
_geom_bond_atom_site_label_2
_geom_bond_distance
_geom_bond_site_symmetry_2
_geom_bond_publ_flag
O001 C00J 1.423(3) . ?
O001 C008 1.361(2) . ?
O002 C007 1.222(2) . ?
C00A H00A 0.98(2) . ?
C00A C00E 1.561(3) . ?
C00A C00I 1.549(3) . ?
C00A C003 1.508(3) . ?
C00B H00B 1.04(2) . ?
C00B C00C 1.326(3) . ?
C00B C00E 1.506(3) . ?
C00C C00F 1.485(3) . ?
C00C C00I 1.507(3) . ?
C00D C00G 1.398(3) . ?
C00D C00H 1.512(3) . ?
C00D C00O 1.382(4) . ?
C00E C00H 1.548(3) . ?
C00E C007 1.540(3) . ?
C00F C00K 1.393(3) . ?
C00F C00L 1.387(3) . ?
C00G H00G 0.99(3) . ?
C00G C00M 1.383(4) . ?
C00H H00C 1.02(2) . ?
C00H H00D 1.07(3) . ?
C00I H00E 0.96(3) . ?
C00I H00F 0.98(3) . ?
C00J H00H 0.99(3) . ?
C00J H00I 1.06(3) . ?
C00J H00J 0.98(3) . ?
C00K H00K 1.04(3) . ?
C00K C00N 1.405(4) . ?
C00L H00L 0.97(4) . ?
C00L C00R 1.383(4) . ?
C00M H00M 1.08(4) . ?
C00M C00Q 1.368(4) . ?
C00N H00N 0.92(3) . ?
C00N C00P 1.366(5) . ?
C00O H00O 0.99(3) . ?
C00O C00S 1.394(4) . ?
C00P H00P 1.06(4) . ?
C00P C00R 1.374(5) . ?
C00Q H00Q 1.04(3) . ?
C00Q C00S 1.346(5) . ?
C00R H00R 1.04(3) . ?
C00S H00S 0.89(4) . ?
C003 C004 1.393(3) . ?
C003 C005 1.390(2) . ?
C004 H004 1.00(2) . ?
C004 C008 1.387(3) . ?
C005 C006 1.395(3) . ?
C005 C007 1.460(3) . ?
C006 H006 0.94(2) . ?
C006 C009 1.373(3) . ?
C008 C009 1.407(3) . ?
C009 H009 1.01(3) . ?

loop_
_geom_torsion_atom_site_label_1
_geom_torsion_atom_site_label_2
_geom_torsion_atom_site_label_3
_geom_torsion_atom_site_label_4
_geom_torsion
_geom_torsion_site_symmetry_1
_geom_torsion_site_symmetry_2
_geom_torsion_site_symmetry_3
_geom_torsion_site_symmetry_4
_geom_torsion_publ_flag
O001 C008 C009 C006 179.38(19) . . . . ?
C00A C00E C00H C00D -52.9(3) . . . . ?
C00A C00E C007 O002 -177.65(19) . . . . ?
C00A C00E C007 C005 2.98(19) . . . . ?
C00A C003 C004 C008 177.97(18) . . . . ?
C00A C003 C005 C006 -179.65(17) . . . . ?
C00A C003 C005 C007 -2.5(2) . . . . ?
C00B C00C C00F C00K -164.8(2) . . . . ?
C00B C00C C00F C00L 15.8(3) . . . . ?
C00B C00C C00I C00A 2.0(2) . . . . ?
C00B C00E C00H C00D -170.60(19) . . . . ?
C00B C00E C007 O002 -67.3(2) . . . . ?
C00B C00E C007 C005 113.30(17) . . . . ?
C00C C00B C00E C00A -1.0(2) . . . . ?
C00C C00B C00E C00H 124.3(2) . . . . ?
C00C C00B C00E C007 -112.49(19) . . . . ?
C00C C00F C00K C00N 179.7(2) . . . . ?
C00C C00F C00L C00R 179.6(3) . . . . ?
C00D C00G C00M C00Q -0.1(4) . . . . ?
C00D C00O C00S C00Q 0.7(6) . . . . ?
C00E C00A C00I C00C -2.5(2) . . . . ?
C00E C00A C003 C004 -174.85(18) . . . . ?
C00E C00A C003 C005 4.2(2) . . . . ?
C00E C00B C00C C00F 179.40(18) . . . . ?
C00E C00B C00C C00I -0.7(3) . . . . ?
C00F C00C C00I C00A -178.01(18) . . . . ?
C00F C00K C00N C00P 1.5(5) . . . . ?
C00F C00L C00R C00P 0.0(5) . . . . ?
C00G C00D C00H C00E -70.8(3) . . . . ?
C00G C00D C00O C00S -1.1(4) . . . . ?
C00G C00M C00Q C00S -0.3(5) . . . . ?
C00H C00D C00G C00M -178.8(2) . . . . ?
C00H C00D C00O C00S 178.6(3) . . . . ?
C00H C00E C007 O002 55.8(2) . . . . ?
C00H C00E C007 C005 -123.57(18) . . . . ?
C00I C00A C00E C00B 2.2(2) . . . . ?
C00I C00A C00E C00H -119.8(2) . . . . ?
C00I C00A C00E C007 116.89(17) . . . . ?
C00I C00A C003 C004 69.6(3) . . . . ?
C00I C00A C003 C005 -111.33(19) . . . . ?
C00I C00C C00F C00K 15.3(3) . . . . ?
C00I C00C C00F C00L -164.1(2) . . . . ?
C00J O001 C008 C004 -10.7(3) . . . . ?
C00J O001 C008 C009 170.3(2) . . . . ?
C00K C00F C00L C00R 0.1(4) . . . . ?
C00K C00N C00P C00R -1.4(6) . . . . ?
C00L C00F C00K C00N -0.9(4) . . . . ?
C00M C00Q C00S C00O 0.0(6) . . . . ?
C00N C00P C00R C00L 0.7(5) . . . . ?
C00O C00D C00G C00M 0.8(4) . . . . ?
C00O C00D C00H C00E 109.5(3) . . . . ?
C003 C00A C00E C00B -118.93(16) . . . . ?
C003 C00A C00E C00H 119.15(18) . . . . ?
C003 C00A C00E C007 -4.20(19) . . . . ?
C003 C00A C00I C00C 112.10(19) . . . . ?
C003 C004 C008 O001 -177.82(18) . . . . ?
C003 C004 C008 C009 1.1(3) . . . . ?
C003 C005 C006 C009 2.0(3) . . . . ?
C003 C005 C007 O002 -179.79(19) . . . . ?
C003 C005 C007 C00E -0.4(2) . . . . ?
C004 C003 C005 C006 -0.5(3) . . . . ?
C004 C003 C005 C007 176.70(17) . . . . ?
C004 C008 C009 C006 0.3(3) . . . . ?
C005 C003 C004 C008 -1.0(3) . . . . ?
C005 C006 C009 C008 -1.9(3) . . . . ?
C006 C005 C007 O002 -2.9(3) . . . . ?
C006 C005 C007 C00E 176.49(18) . . . . ?
C007 C00E C00H C00D 67.2(3) . . . . ?
C007 C005 C006 C009 -174.7(2) . . . . ?
